data_4024340
loop_
_publ_author_name
'Qiong Li'
'Shao-Bo Yang'
'Zhihui Zhang'
'Lei Li'
'Peng-Fei Xu'

_publ_contact_author_address
;
 State Key Laboratory of Applied Organic Chemistry,
 Lanzhou University, 73000, CHINA
;
_publ_contact_author_email ' xupf@lzu.edu.cn '
_publ_contact_author_fax ' 86-931-8915557 '
_publ_contact_author_name 'peng-fei xu'
_publ_contact_author_phone ' 86-931-8912281 '
_publ_section_title
;
Diastereo- and Enantioselective Synthesis of \b-Hydroxy-\a-Amino Acids:
Application to the Synthesis of a Key Intermediate for Lactacystin
;
_journal_name_full 'Journal of Organic Chemistry'
_journal_page_first 1627
_journal_page_last 1631
_journal_paper_doi 10.1021/jo8023973
_journal_volume 74
_journal_year 2009
_chemical_absolute_configuration rm
_chemical_formula_moiety 'C19 H21 F N O3 '
_chemical_formula_sum 'C19 H21 F N O3'
_chemical_formula_weight 330.38
_space_group_IT_number 19
_symmetry_cell_setting orthorhombic
_symmetry_Int_Tables_number 19
_symmetry_space_group_name_Hall 'P 2ac 2ab'
_symmetry_space_group_name_H-M 'P 21 21 21'
_audit_creation_date 'Thu Jun 24 19:03:06 2004'
_audit_creation_method 'by teXsan'
_cell_angle_alpha 90
_cell_angle_beta 90
_cell_angle_gamma 90
_cell_formula_units_Z 12
_cell_length_a 10.222(3)
_cell_length_b 13.002(4)
_cell_length_c 38.53(1)
_cell_measurement_reflns_used 7403
_cell_measurement_temperature 173.2
_cell_measurement_theta_max 27.5
_cell_measurement_theta_min 3.1
_cell_volume 5120.4(2)
_computing_cell_refinement 'MSC/AFC Diffractometer Control Software'
_computing_data_collection
;
MSC/AFC Diffractometer Control Software (Molecular
Structure Corporation, 1991)
;
_computing_data_reduction
;
teXsan (Molecular Structure Corporation, 1999)
;
_computing_molecular_graphics 'ORTEPIII(Johnson, 1996)'
_computing_publication_material 'PLATON (Spek, 2003)'
_computing_structure_refinement 'teXsan Ver. 1.10'
_computing_structure_solution SIR92
_diffrn_detector_area_resol_mean 28.57
_diffrn_measured_fraction_theta_full 0.9956
_diffrn_measured_fraction_theta_max 0.9956
_diffrn_measurement_device_type 'Rigaku/MSC Mercury CCD'
_diffrn_measurement_method \w
_diffrn_radiation_type 'Mo K\a'
_diffrn_radiation_wavelength 0.7107
_diffrn_reflns_av_R_equivalents 0.063
_diffrn_reflns_limit_h_max 13
_diffrn_reflns_limit_h_min -13
_diffrn_reflns_limit_k_max 16
_diffrn_reflns_limit_k_min -16
_diffrn_reflns_limit_l_max 42
_diffrn_reflns_limit_l_min -50
_diffrn_reflns_number 41102
_diffrn_reflns_theta_full 27.48
_diffrn_reflns_theta_max 27.48
_exptl_absorpt_coefficient_mu 0.094
_exptl_absorpt_correction_T_max 0.995
_exptl_absorpt_correction_T_min 0.956
_exptl_absorpt_correction_type multi-scan
_exptl_absorpt_process_details '(Jacobson, 1998)'
_exptl_crystal_colour Colorless
_exptl_crystal_density_diffrn 1.286
_exptl_crystal_density_method 'not measured'
_exptl_crystal_description Prism
_exptl_crystal_size_max 0.200
_exptl_crystal_size_mid 0.050
_exptl_crystal_size_min 0.050
_refine_diff_density_max 0.51
_refine_diff_density_min -0.37
_refine_ls_abs_structure_details 'Flack H.D. (1983), Acta Cryst. A39, 876-881'
_refine_ls_abs_structure_Flack 0.3(7)
_refine_ls_extinction_method none
_refine_ls_goodness_of_fit_ref 0.824
_refine_ls_hydrogen_treatment noref
_refine_ls_number_parameters 650
_refine_ls_number_reflns 11449
_refine_ls_R_factor_gt 0.0515
_refine_ls_shift/su_max 0.0161
_refine_ls_structure_factor_coef F
_refine_ls_weighting_details 'w = 1/[\s^2^(Fo) + 0.00090|Fo|^2^]'
_refine_ls_weighting_scheme calc
_refine_ls_wR_factor_ref 0.0750
_reflns_number_gt 6907
_reflns_number_total 6505
_reflns_threshold_expression F^2^>2.0\s(F^2^)
_cod_data_source_file jo8023973_si_008.cif
_cod_data_source_block compd-3g
_cod_original_sg_symbol_H-M 'P 21 21 21   '
_cod_original_formula_sum 'C19 H21 F N O3 '
_cod_database_code 4024340

loop_
_symmetry_equiv_pos_as_xyz
x,y,z
1/2-x,-y,1/2+z
1/2+x,1/2-y,-z
-x,1/2+y,1/2-z

loop_
_atom_site_label
_atom_site_type_symbol
_atom_site_fract_x
_atom_site_fract_y
_atom_site_fract_z
_atom_site_U_iso_or_equiv
_atom_site_adp_type
_atom_site_occupancy
_atom_site_calc_flag
_atom_site_refinement_flags
_atom_site_disorder_assembly
_atom_site_disorder_group
F(1) F 0.7062(2) -0.3689(2) 1.08040(6) 0.0474(7) Uani 1.00 d . . .
F(2) F -0.0374(3) -0.0048(2) 0.91659(6) 0.0619(8) Uani 1.00 d . . .
F(3) F 0.4852(2) 0.1978(2) 0.74615(5) 0.0435(6) Uani 1.00 d . . .
O(1) O 0.7545(2) -0.4258(2) 0.93237(6) 0.0275(6) Uani 1.00 d . . .
O(2) O 0.7950(2) -0.5248(2) 0.97763(6) 0.0368(7) Uani 1.00 d . . .
O(3) O 0.8567(2) -0.2533(2) 0.98919(6) 0.0318(6) Uani 1.00 d . . .
O(4) O 0.0526(2) -0.0918(2) 0.77763(6) 0.0329(6) Uani 1.00 d . . .
O(5) O 0.0985(3) -0.1675(2) 0.82723(7) 0.0473(8) Uani 1.00 d . . .
O(6) O 0.1248(2) 0.1139(2) 0.82512(6) 0.0334(7) Uani 1.00 d . . .
O(7) O 0.5447(2) 0.3285(2) 0.88485(6) 0.0280(6) Uani 1.00 d . . .
O(8) O 0.5975(3) 0.3904(2) 0.83356(6) 0.0392(7) Uani 1.00 d . . .
O(9) O 0.6291(2) 0.1144(2) 0.84312(6) 0.0302(6) Uani 1.00 d . . .
N(1) N 0.5833(3) -0.3025(2) 0.97270(7) 0.0259(7) Uani 1.00 d . . .
N(2) N -0.1388(3) 0.0308(2) 0.81173(7) 0.0266(7) Uani 1.00 d . . .
N(3) N 0.3639(3) 0.1897(2) 0.85367(7) 0.0248(7) Uani 1.00 d . . .
C(1) C 0.7311(3) -0.3198(3) 0.92220(8) 0.0241(7) Uani 1.00 d . . .
C(2) C 0.7486(3) -0.4457(3) 0.96668(9) 0.0256(8) Uani 1.00 d . . .
C(3) C 0.6769(3) -0.3711(3) 0.99037(8) 0.0230(8) Uani 1.00 d . . .
C(4) C 0.6147(3) -0.2779(2) 0.94181(8) 0.0244(8) Uani 1.00 d . . .
C(5) C 0.5337(3) -0.2213(3) 0.91558(9) 0.0294(9) Uani 1.00 d . . .
C(6) C 0.6181(4) -0.1328(3) 0.90112(10) 0.0373(10) Uani 1.00 d . . .
C(7) C 0.7208(4) -0.1895(3) 0.87850(10) 0.0385(10) Uani 1.00 d . . .
C(8) C 0.6911(3) -0.3048(3) 0.88407(8) 0.0275(8) Uani 1.00 d . . .
C(9) C 0.5368(3) -0.3030(3) 0.88588(8) 0.0270(8) Uani 1.00 d . . .
C(10) C 0.4754(3) -0.4057(3) 0.89588(9) 0.0325(9) Uani 1.00 d . . .
C(11) C 0.4701(4) -0.2655(3) 0.85272(10) 0.038(1) Uani 1.00 d . . .
C(12) C 0.7545(4) -0.3768(3) 0.85834(9) 0.038(1) Uani 1.00 d . . .
C(13) C 0.7751(3) -0.3087(3) 1.01254(8) 0.0249(8) Uani 1.00 d . . .
C(14) C 0.7057(3) -0.2390(3) 1.03760(9) 0.0277(8) Uani 1.00 d . . .
C(15) C 0.6707(4) -0.2710(3) 1.07065(10) 0.0343(9) Uani 1.00 d . . .
C(16) C 0.6062(4) -0.2112(3) 1.0947(1) 0.041(1) Uani 1.00 d . . .
C(17) C 0.5707(4) -0.1134(3) 1.0846(1) 0.043(1) Uani 1.00 d . . .
C(18) C 0.5991(4) -0.0777(3) 1.0515(1) 0.041(1) Uani 1.00 d . . .
C(19) C 0.6679(3) -0.1400(3) 1.02851(10) 0.0335(9) Uani 1.00 d . . .
C(20) C 0.0109(3) 0.0050(3) 0.76235(8) 0.0262(8) Uani 1.00 d . . .
C(21) C 0.0454(4) -0.0970(3) 0.81242(9) 0.0315(9) Uani 1.00 d . . .
C(22) C -0.0353(3) -0.0186(3) 0.83219(8) 0.0267(8) Uani 1.00 d . . .
C(23) C -0.1136(3) 0.0403(3) 0.77962(9) 0.0253(8) Uani 1.00 d . . .
C(24) C -0.2048(3) 0.0703(3) 0.75117(9) 0.0314(9) Uani 1.00 d . . .
C(25) C -0.1438(4) 0.1619(3) 0.7319(1) 0.038(1) Uani 1.00 d . . .
C(26) C -0.0264(4) 0.1130(3) 0.71264(9) 0.0368(10) Uani 1.00 d . . .
C(27) C -0.0299(3) -0.0003(3) 0.72394(9) 0.0294(8) Uani 1.00 d . . .
C(28) C -0.1807(3) -0.0210(3) 0.72579(9) 0.0324(8) Uani 1.00 d . . .
C(29) C -0.2196(4) -0.1254(3) 0.7409(1) 0.046(1) Uani 1.00 d . . .
C(30) C -0.2517(4) -0.0089(4) 0.69094(10) 0.046(1) Uani 1.00 d . . .
C(31) C 0.0514(4) -0.0715(3) 0.70101(9) 0.039(1) Uani 1.00 d . . .
C(32) C 0.0550(3) 0.0581(3) 0.85072(8) 0.0269(8) Uani 1.00 d . . .
C(33) C -0.0209(3) 0.1282(3) 0.87493(9) 0.0305(8) Uani 1.00 d . . .
C(34) C -0.0614(4) 0.0955(4) 0.9070(1) 0.044(1) Uani 1.00 d . . .
C(35) C -0.1234(4) 0.1585(5) 0.9311(1) 0.063(1) Uani 1.00 d . . .
C(36) C -0.1471(4) 0.2593(5) 0.9217(2) 0.074(1) Uani 1.00 d . . .
C(37) C -0.1125(5) 0.2928(4) 0.8896(2) 0.064(1) Uani 1.00 d . . .
C(38) C -0.0494(4) 0.2294(3) 0.8662(1) 0.045(1) Uani 1.00 d . . .
C(39) C 0.5062(3) 0.2365(3) 0.90298(8) 0.0243(8) Uani 1.00 d . . .
C(40) C 0.5422(3) 0.3247(3) 0.85001(9) 0.0274(8) Uani 1.00 d . . .
C(41) C 0.4641(3) 0.2397(3) 0.83206(8) 0.0256(8) Uani 1.00 d . . .
C(42) C 0.3882(3) 0.1869(3) 0.88596(9) 0.0244(8) Uani 1.00 d . . .
C(43) C 0.2979(3) 0.1579(3) 0.91476(9) 0.0304(9) Uani 1.00 d . . .
C(44) C 0.3693(4) 0.0810(3) 0.93855(10) 0.0355(10) Uani 1.00 d . . .
C(45) C 0.4722(4) 0.1485(3) 0.95762(9) 0.0346(9) Uani 1.00 d . . .
C(46) C 0.4559(3) 0.2550(3) 0.94061(8) 0.0258(7) Uani 1.00 d . . .
C(47) C 0.3034(3) 0.2597(3) 0.93563(9) 0.0291(8) Uani 1.00 d . . .
C(48) C 0.2576(4) 0.3540(3) 0.91558(9) 0.0363(10) Uani 1.00 d . . .
C(49) C 0.2260(4) 0.2551(3) 0.96966(10) 0.040(1) Uani 1.00 d . . .
C(50) C 0.5188(4) 0.3429(3) 0.95974(9) 0.0363(10) Uani 1.00 d . . .
C(51) C 0.5575(3) 0.1614(3) 0.81577(8) 0.0260(8) Uani 1.00 d . . .
C(52) C 0.4847(3) 0.0843(3) 0.79395(8) 0.0245(7) Uani 1.00 d . . .
C(53) C 0.4525(3) 0.1039(3) 0.75950(9) 0.0282(8) Uani 1.00 d . . .
C(54) C 0.3939(4) 0.0331(3) 0.73785(9) 0.0358(10) Uani 1.00 d . . .
C(55) C 0.3623(4) -0.0618(3) 0.7513(1) 0.0376(10) Uani 1.00 d . . .
C(56) C 0.3886(4) -0.0841(3) 0.78569(10) 0.0378(10) Uani 1.00 d . . .
C(57) C 0.4493(4) -0.0122(3) 0.80661(9) 0.0322(9) Uani 1.00 d . . .
H(1) H 0.8079 -0.2786 0.9273 0.0290 Uiso 1.00 calc . . .
H(2) H 0.6263 -0.4126 1.0064 0.0276 Uiso 1.00 calc . . .
H(3) H 0.4470 -0.2015 0.9234 0.0353 Uiso 1.00 calc . . .
H(4) H 0.5659 -0.0862 0.8872 0.0448 Uiso 1.00 calc . . .
H(5) H 0.6599 -0.0949 0.9197 0.0448 Uiso 1.00 calc . . .
H(6) H 0.7110 -0.1710 0.8542 0.0461 Uiso 1.00 calc . . .
H(7) H 0.8089 -0.1731 0.8861 0.0461 Uiso 1.00 calc . . .
H(8) H 0.3826 -0.3963 0.9000 0.0389 Uiso 1.00 calc . . .
H(9) H 0.4879 -0.4547 0.8772 0.0389 Uiso 1.00 calc . . .
H(10) H 0.5167 -0.4315 0.9168 0.0389 Uiso 1.00 calc . . .
H(11) H 0.5068 -0.1997 0.8459 0.0452 Uiso 1.00 calc . . .
H(12) H 0.4840 -0.3152 0.8343 0.0452 Uiso 1.00 calc . . .
H(13) H 0.3770 -0.2578 0.8569 0.0452 Uiso 1.00 calc . . .
H(14) H 0.7295 -0.4470 0.8636 0.0450 Uiso 1.00 calc . . .
H(15) H 0.7259 -0.3594 0.8351 0.0450 Uiso 1.00 calc . . .
H(16) H 0.8488 -0.3702 0.8598 0.0450 Uiso 1.00 calc . . .
H(17) H 0.8289 -0.3564 1.0256 0.0299 Uiso 1.00 calc . . .
H(18) H 0.5865 -0.2368 1.1177 0.0491 Uiso 1.00 calc . . .
H(19) H 0.5253 -0.0690 1.1008 0.0519 Uiso 1.00 calc . . .
H(20) H 0.5712 -0.0096 1.0444 0.0487 Uiso 1.00 calc . . .
H(21) H 0.6899 -0.1138 1.0057 0.0402 Uiso 1.00 calc . . .
H(22) H 0.0787 0.0565 0.7654 0.0314 Uiso 1.00 calc . . .
H(23) H -0.0796 -0.0565 0.8504 0.0321 Uiso 1.00 calc . . .
H(24) H -0.2951 0.0798 0.7582 0.0377 Uiso 1.00 calc . . .
H(25) H -0.2055 0.1918 0.7157 0.0454 Uiso 1.00 calc . . .
H(26) H -0.1146 0.2142 0.7481 0.0454 Uiso 1.00 calc . . .
H(27) H -0.0370 0.1191 0.6877 0.0441 Uiso 1.00 calc . . .
H(28) H 0.0551 0.1452 0.7196 0.0441 Uiso 1.00 calc . . .
H(29) H -0.3137 -0.1277 0.7441 0.0556 Uiso 1.00 calc . . .
H(30) H -0.1932 -0.1796 0.7250 0.0556 Uiso 1.00 calc . . .
H(31) H -0.1766 -0.1352 0.7631 0.0556 Uiso 1.00 calc . . .
H(32) H -0.2298 0.0572 0.6808 0.0550 Uiso 1.00 calc . . .
H(33) H -0.2247 -0.0635 0.6753 0.0550 Uiso 1.00 calc . . .
H(34) H -0.3454 -0.0128 0.6946 0.0550 Uiso 1.00 calc . . .
H(35) H 0.0448 -0.1414 0.7096 0.0467 Uiso 1.00 calc . . .
H(36) H 0.0189 -0.0685 0.6774 0.0467 Uiso 1.00 calc . . .
H(37) H 0.1422 -0.0497 0.7015 0.0467 Uiso 1.00 calc . . .
H(38) H 0.1175 0.0194 0.8644 0.0323 Uiso 1.00 calc . . .
H(39) H -0.1490 0.1326 0.9537 0.0752 Uiso 1.00 calc . . .
H(40) H -0.1884 0.3060 0.9380 0.0892 Uiso 1.00 calc . . .
H(41) H -0.1325 0.3630 0.8830 0.0772 Uiso 1.00 calc . . .
H(42) H -0.0248 0.2557 0.8436 0.0545 Uiso 1.00 calc . . .
H(43) H 0.5785 0.1882 0.9034 0.0291 Uiso 1.00 calc . . .
H(44) H 0.4179 0.2722 0.8130 0.0308 Uiso 1.00 calc . . .
H(45) H 0.2111 0.1369 0.9075 0.0365 Uiso 1.00 calc . . .
H(46) H 0.3091 0.0500 0.9549 0.0425 Uiso 1.00 calc . . .
H(47) H 0.4115 0.0275 0.9250 0.0425 Uiso 1.00 calc . . .
H(48) H 0.4540 0.1516 0.9823 0.0415 Uiso 1.00 calc . . .
H(49) H 0.5599 0.1220 0.9540 0.0415 Uiso 1.00 calc . . .
H(50) H 0.2742 0.4153 0.9292 0.0435 Uiso 1.00 calc . . .
H(51) H 0.3048 0.3583 0.8938 0.0435 Uiso 1.00 calc . . .
H(52) H 0.1645 0.3483 0.9110 0.0435 Uiso 1.00 calc . . .
H(53) H 0.2433 0.3166 0.9832 0.0484 Uiso 1.00 calc . . .
H(54) H 0.1332 0.2509 0.9646 0.0484 Uiso 1.00 calc . . .
H(55) H 0.2526 0.1950 0.9828 0.0484 Uiso 1.00 calc . . .
H(56) H 0.6123 0.3312 0.9613 0.0436 Uiso 1.00 calc . . .
H(57) H 0.5026 0.4065 0.9473 0.0436 Uiso 1.00 calc . . .
H(58) H 0.4821 0.3476 0.9829 0.0436 Uiso 1.00 calc . . .
H(59) H 0.6185 0.1980 0.8010 0.0312 Uiso 1.00 calc . . .
H(60) H 0.3754 0.0497 0.7138 0.0430 Uiso 1.00 calc . . .
H(61) H 0.3216 -0.1132 0.7366 0.0451 Uiso 1.00 calc . . .
H(62) H 0.3642 -0.1506 0.7952 0.0454 Uiso 1.00 calc . . .
H(63) H 0.4677 -0.0292 0.8306 0.0386 Uiso 1.00 calc . . .

loop_
_atom_site_aniso_label
_atom_site_aniso_U_11
_atom_site_aniso_U_22
_atom_site_aniso_U_33
_atom_site_aniso_U_12
_atom_site_aniso_U_13
_atom_site_aniso_U_23
F(1) 0.053(1) 0.045(1) 0.043(1) 0.001(1) 0.008(1) 0.008(1)
F(2) 0.069(2) 0.071(2) 0.046(1) 0.007(1) 0.014(1) 0.018(1)
F(3) 0.059(1) 0.039(1) 0.033(1) -0.010(1) -0.008(1) 0.0135(10)
O(1) 0.030(1) 0.027(1) 0.025(1) 0.005(1) 0.000(1) -0.0018(10)
O(2) 0.043(1) 0.030(1) 0.037(1) 0.005(1) -0.008(1) 0.004(1)
O(3) 0.026(1) 0.043(1) 0.027(1) -0.007(1) 0.0031(10) 0.000(1)
O(4) 0.041(1) 0.030(1) 0.028(1) 0.009(1) 0.001(1) 0.001(1)
O(5) 0.069(2) 0.037(2) 0.035(2) 0.017(1) -0.009(1) 0.002(1)
O(6) 0.031(1) 0.041(1) 0.027(1) -0.008(1) 0.005(1) 0.002(1)
O(7) 0.034(1) 0.028(1) 0.022(1) -0.008(1) 0.002(1) -0.0017(9)
O(8) 0.058(2) 0.033(1) 0.027(1) -0.014(1) 0.007(1) 0.003(1)
O(9) 0.028(1) 0.038(1) 0.025(1) 0.004(1) -0.0037(10) -0.003(1)
N(1) 0.022(1) 0.032(2) 0.024(1) -0.001(1) 0.000(1) 0.001(1)
N(2) 0.025(1) 0.029(2) 0.026(1) -0.001(1) -0.002(1) -0.003(1)
N(3) 0.023(1) 0.026(1) 0.026(1) 0.000(1) 0.002(1) -0.003(1)
C(1) 0.022(1) 0.026(2) 0.024(1) 0.001(1) 0.002(1) 0.001(1)
C(2) 0.022(2) 0.030(2) 0.025(1) -0.003(1) -0.004(1) 0.000(1)
C(3) 0.021(1) 0.026(2) 0.022(2) -0.001(1) 0.001(1) 0.004(1)
C(4) 0.024(2) 0.023(2) 0.026(2) -0.002(1) 0.004(1) -0.003(1)
C(5) 0.028(2) 0.031(2) 0.029(2) 0.004(1) -0.001(1) -0.001(1)
C(6) 0.051(2) 0.026(2) 0.035(2) -0.003(2) -0.005(2) 0.003(2)
C(7) 0.043(2) 0.041(2) 0.032(2) -0.007(2) -0.001(2) 0.006(2)
C(8) 0.026(1) 0.036(2) 0.021(1) -0.002(1) 0.002(1) 0.000(1)
C(9) 0.028(1) 0.028(2) 0.024(2) -0.001(1) 0.001(1) 0.001(1)
C(10) 0.027(2) 0.034(2) 0.036(2) -0.006(2) -0.002(2) -0.001(2)
C(11) 0.041(2) 0.039(2) 0.034(2) 0.001(2) -0.007(2) 0.002(2)
C(12) 0.033(2) 0.050(2) 0.029(2) 0.003(2) 0.002(2) -0.007(2)
C(13) 0.025(2) 0.027(2) 0.022(2) -0.002(1) -0.005(1) -0.001(1)
C(14) 0.025(2) 0.033(2) 0.025(1) -0.002(1) -0.004(1) -0.004(1)
C(15) 0.032(2) 0.037(2) 0.033(2) -0.005(2) 0.002(1) 0.002(1)
C(16) 0.033(2) 0.056(2) 0.034(2) -0.005(2) 0.010(2) -0.004(2)
C(17) 0.030(2) 0.049(2) 0.051(2) -0.004(2) 0.007(2) -0.019(2)
C(18) 0.032(2) 0.032(2) 0.058(2) 0.001(2) -0.005(2) -0.012(2)
C(19) 0.032(2) 0.033(2) 0.035(2) -0.002(2) -0.004(1) -0.003(2)
C(20) 0.024(2) 0.027(2) 0.028(2) 0.001(1) -0.001(1) 0.004(1)
C(21) 0.040(2) 0.029(2) 0.026(1) 0.001(1) -0.005(1) -0.001(1)
C(22) 0.027(2) 0.033(2) 0.020(1) -0.006(1) -0.001(1) 0.002(1)
C(23) 0.022(1) 0.027(2) 0.027(1) -0.002(1) 0.000(1) -0.004(1)
C(24) 0.026(2) 0.040(2) 0.029(2) 0.006(2) 0.003(1) 0.002(1)
C(25) 0.045(2) 0.032(2) 0.036(2) 0.009(2) 0.003(2) 0.004(2)
C(26) 0.041(2) 0.036(2) 0.033(2) -0.002(2) 0.003(2) 0.007(2)
C(27) 0.027(1) 0.034(2) 0.027(2) 0.001(2) 0.000(1) -0.001(1)
C(28) 0.028(2) 0.042(2) 0.027(2) -0.002(2) -0.001(1) -0.004(1)
C(29) 0.056(3) 0.048(2) 0.035(2) -0.020(2) -0.005(2) -0.002(2)
C(30) 0.040(2) 0.063(3) 0.035(2) 0.000(2) -0.014(2) -0.007(2)
C(31) 0.043(2) 0.044(2) 0.029(2) 0.015(2) 0.004(2) -0.005(2)
C(32) 0.025(2) 0.034(2) 0.022(2) 0.003(1) 0.000(1) 0.000(1)
C(33) 0.023(2) 0.037(2) 0.031(2) -0.005(1) -0.001(1) -0.007(1)
C(34) 0.036(2) 0.063(2) 0.035(2) -0.004(2) 0.001(2) -0.007(2)
C(35) 0.034(2) 0.114(4) 0.040(2) 0.001(3) 0.007(2) -0.034(3)
C(36) 0.036(2) 0.101(3) 0.086(3) 0.004(3) 0.003(2) -0.066(3)
C(37) 0.044(2) 0.050(3) 0.098(3) 0.013(2) -0.009(3) -0.037(2)
C(38) 0.036(2) 0.037(2) 0.063(3) -0.001(2) -0.004(2) -0.005(2)
C(39) 0.025(2) 0.024(2) 0.024(1) -0.004(1) 0.002(1) 0.004(1)
C(40) 0.031(2) 0.026(2) 0.026(1) 0.000(1) 0.003(1) -0.002(1)
C(41) 0.028(2) 0.027(2) 0.021(2) -0.004(1) 0.001(1) 0.001(1)
C(42) 0.024(1) 0.024(2) 0.026(1) -0.001(1) -0.002(1) -0.001(1)
C(43) 0.027(2) 0.036(2) 0.028(2) -0.010(1) 0.002(1) -0.006(1)
C(44) 0.042(2) 0.030(2) 0.034(2) -0.005(2) 0.005(2) 0.003(1)
C(45) 0.037(2) 0.040(2) 0.027(2) 0.000(2) -0.001(2) 0.009(1)
C(46) 0.023(1) 0.032(2) 0.023(1) -0.004(1) -0.001(1) -0.002(1)
C(47) 0.025(1) 0.035(2) 0.027(2) -0.001(2) 0.003(1) -0.006(1)
C(48) 0.035(2) 0.043(2) 0.031(2) 0.004(2) 0.001(2) -0.004(2)
C(49) 0.034(2) 0.056(2) 0.031(2) -0.005(2) 0.007(2) -0.010(2)
C(50) 0.040(2) 0.040(2) 0.029(2) -0.010(2) 0.000(2) -0.005(2)
C(51) 0.025(2) 0.031(2) 0.022(2) -0.003(1) 0.002(1) 0.001(1)
C(52) 0.021(2) 0.029(2) 0.024(1) 0.005(1) 0.001(1) -0.001(1)
C(53) 0.028(2) 0.029(2) 0.028(2) -0.001(1) 0.000(1) 0.005(1)
C(54) 0.042(2) 0.039(2) 0.026(2) 0.004(2) -0.009(2) -0.004(1)
C(55) 0.039(2) 0.036(2) 0.038(2) 0.001(2) -0.012(2) -0.012(2)
C(56) 0.049(2) 0.029(2) 0.036(2) -0.004(2) -0.010(2) 0.000(2)
C(57) 0.043(2) 0.031(2) 0.023(2) -0.003(2) -0.001(2) 0.001(1)

loop_
_atom_type_symbol
_atom_type_description
_atom_type_scat_dispersion_real
_atom_type_scat_dispersion_imag
_atom_type_scat_source
C C 0.003 0.002
;International Tables for Crystallography
(1992, Vol. C, Tables 4.2.6.8 and 6.1.1.1)
;
F F 0.017 0.010
;International Tables for Crystallography
(1992, Vol. C, Tables 4.2.6.8 and 6.1.1.1)
;
H H 0.000 0.000
;International Tables for Crystallography
(1992, Vol. C, Table 6.1.1.2)
;
N N 0.006 0.003
;International Tables for Crystallography
(1992, Vol. C, Tables 4.2.6.8 and 6.1.1.1)
;
O O 0.011 0.006
;International Tables for Crystallography
(1992, Vol. C, Tables 4.2.6.8 and 6.1.1.1)
;

loop_
_geom_angle_atom_site_label_1
_geom_angle_atom_site_label_2
_geom_angle_atom_site_label_3
_geom_angle
_geom_angle_site_symmetry_1
_geom_angle_site_symmetry_2
_geom_angle_site_symmetry_3
_geom_angle_publ_flag
C(1) O(1) C(2) 116.1(2) . . . yes
C(20) O(4) C(21) 115.6(2) . . . yes
C(39) O(7) C(40) 116.7(2) . . . yes
C(3) N(1) C(4) 114.8(2) . . . yes
C(22) N(2) C(23) 114.8(3) . . . yes
C(41) N(3) C(42) 115.5(2) . . . yes
O(1) C(1) C(4) 109.7(2) . . . yes
O(1) C(1) C(8) 114.9(2) . . . yes
C(4) C(1) C(8) 102.8(2) . . . yes
O(1) C(2) O(2) 119.2(3) . . . yes
O(1) C(2) C(3) 119.2(3) . . . yes
O(2) C(2) C(3) 121.5(3) . . . yes
N(1) C(3) C(2) 114.9(2) . . . yes
N(1) C(3) C(13) 111.0(2) . . . yes
C(2) C(3) C(13) 110.6(2) . . . yes
N(1) C(4) C(1) 125.1(3) . . . yes
N(1) C(4) C(5) 127.9(3) . . . yes
C(1) C(4) C(5) 106.0(2) . . . yes
C(4) C(5) C(6) 107.5(3) . . . yes
C(4) C(5) C(9) 98.5(2) . . . yes
C(6) C(5) C(9) 103.4(2) . . . yes
C(5) C(6) C(7) 103.2(3) . . . yes
C(6) C(7) C(8) 104.5(3) . . . yes
C(1) C(8) C(7) 101.7(3) . . . yes
C(1) C(8) C(9) 103.0(2) . . . yes
C(1) C(8) C(12) 115.8(3) . . . yes
C(7) C(8) C(9) 100.8(3) . . . yes
C(7) C(8) C(12) 115.2(3) . . . yes
C(9) C(8) C(12) 117.9(3) . . . yes
C(5) C(9) C(8) 93.6(2) . . . yes
C(5) C(9) C(10) 113.7(2) . . . yes
C(5) C(9) C(11) 112.7(3) . . . yes
C(8) C(9) C(10) 114.1(3) . . . yes
C(8) C(9) C(11) 114.5(3) . . . yes
C(10) C(9) C(11) 107.8(3) . . . yes
O(3) C(13) C(3) 107.2(2) . . . yes
O(3) C(13) C(14) 112.2(3) . . . yes
C(3) C(13) C(14) 111.4(2) . . . yes
C(13) C(14) C(15) 122.1(3) . . . yes
C(13) C(14) C(19) 121.9(3) . . . yes
C(15) C(14) C(19) 115.9(3) . . . yes
F(1) C(15) C(14) 117.4(3) . . . yes
F(1) C(15) C(16) 117.7(3) . . . yes
C(14) C(15) C(16) 124.9(3) . . . yes
C(15) C(16) C(17) 117.2(3) . . . yes
C(16) C(17) C(18) 120.9(3) . . . yes
C(17) C(18) C(19) 119.7(3) . . . yes
C(14) C(19) C(18) 121.4(3) . . . yes
O(4) C(20) C(23) 109.4(2) . . . yes
O(4) C(20) C(27) 115.5(2) . . . yes
C(23) C(20) C(27) 102.1(2) . . . yes
O(4) C(21) O(5) 119.0(3) . . . yes
O(4) C(21) C(22) 119.8(3) . . . yes
O(5) C(21) C(22) 121.1(3) . . . yes
N(2) C(22) C(21) 114.6(2) . . . yes
N(2) C(22) C(32) 113.5(3) . . . yes
C(21) C(22) C(32) 110.1(2) . . . yes
N(2) C(23) C(20) 124.9(3) . . . yes
N(2) C(23) C(24) 127.9(3) . . . yes
C(20) C(23) C(24) 106.5(2) . . . yes
C(23) C(24) C(25) 107.7(3) . . . yes
C(23) C(24) C(28) 99.4(2) . . . yes
C(25) C(24) C(28) 102.9(3) . . . yes
C(24) C(25) C(26) 103.2(3) . . . yes
C(25) C(26) C(27) 103.9(3) . . . yes
C(20) C(27) C(26) 102.9(2) . . . yes
C(20) C(27) C(28) 103.4(2) . . . yes
C(20) C(27) C(31) 115.8(3) . . . yes
C(26) C(27) C(28) 101.6(3) . . . yes
C(26) C(27) C(31) 113.9(3) . . . yes
C(28) C(27) C(31) 117.3(3) . . . yes
C(24) C(28) C(27) 93.1(2) . . . yes
C(24) C(28) C(29) 113.4(3) . . . yes
C(24) C(28) C(30) 113.4(3) . . . yes
C(27) C(28) C(29) 115.2(3) . . . yes
C(27) C(28) C(30) 114.1(3) . . . yes
C(29) C(28) C(30) 107.5(3) . . . yes
O(6) C(32) C(22) 108.2(2) . . . yes
O(6) C(32) C(33) 112.1(3) . . . yes
C(22) C(32) C(33) 111.6(2) . . . yes
C(32) C(33) C(34) 121.4(3) . . . yes
C(32) C(33) C(38) 121.9(3) . . . yes
C(34) C(33) C(38) 116.6(3) . . . yes
F(2) C(34) C(33) 118.8(3) . . . yes
F(2) C(34) C(35) 117.3(4) . . . yes
C(33) C(34) C(35) 123.9(4) . . . yes
C(34) C(35) C(36) 117.7(4) . . . yes
C(35) C(36) C(37) 119.8(4) . . . yes
C(36) C(37) C(38) 121.6(4) . . . yes
C(33) C(38) C(37) 120.4(4) . . . yes
O(7) C(39) C(42) 111.2(2) . . . yes
O(7) C(39) C(46) 114.4(2) . . . yes
C(42) C(39) C(46) 101.8(2) . . . yes
O(7) C(40) O(8) 119.4(3) . . . yes
O(7) C(40) C(41) 119.3(3) . . . yes
O(8) C(40) C(41) 121.3(3) . . . yes
N(3) C(41) C(40) 115.3(2) . . . yes
N(3) C(41) C(51) 111.8(2) . . . yes
C(40) C(41) C(51) 109.9(2) . . . yes
N(3) C(42) C(39) 124.5(3) . . . yes
N(3) C(42) C(43) 128.0(3) . . . yes
C(39) C(42) C(43) 106.1(2) . . . yes
C(42) C(43) C(44) 108.3(3) . . . yes
C(42) C(43) C(47) 98.5(2) . . . yes
C(44) C(43) C(47) 103.2(2) . . . yes
C(43) C(44) C(45) 103.6(3) . . . yes
C(44) C(45) C(46) 103.5(2) . . . yes
C(39) C(46) C(45) 102.8(2) . . . yes
C(39) C(46) C(47) 102.7(2) . . . yes
C(39) C(46) C(50) 115.6(2) . . . yes
C(45) C(46) C(47) 101.2(2) . . . yes
C(45) C(46) C(50) 115.4(3) . . . yes
C(47) C(46) C(50) 117.0(3) . . . yes
C(43) C(47) C(46) 93.8(2) . . . yes
C(43) C(47) C(48) 114.4(3) . . . yes
C(43) C(47) C(49) 113.1(3) . . . yes
C(46) C(47) C(48) 113.4(3) . . . yes
C(46) C(47) C(49) 114.0(3) . . . yes
C(48) C(47) C(49) 107.9(3) . . . yes
O(9) C(51) C(41) 107.7(2) . . . yes
O(9) C(51) C(52) 112.5(3) . . . yes
C(41) C(51) C(52) 111.3(2) . . . yes
C(51) C(52) C(53) 121.8(3) . . . yes
C(51) C(52) C(57) 122.2(3) . . . yes
C(53) C(52) C(57) 116.0(3) . . . yes
F(3) C(53) C(52) 117.7(3) . . . yes
F(3) C(53) C(54) 118.4(3) . . . yes
C(52) C(53) C(54) 123.8(3) . . . yes
C(53) C(54) C(55) 118.2(3) . . . yes
C(54) C(55) C(56) 120.3(3) . . . yes
C(55) C(56) C(57) 120.2(3) . . . yes
C(52) C(57) C(56) 121.4(3) . . . yes

loop_
_geom_bond_atom_site_label_1
_geom_bond_atom_site_label_2
_geom_bond_distance
_geom_bond_site_symmetry_1
_geom_bond_site_symmetry_2
_geom_bond_publ_flag
F(1) C(15) 1.377(4) . . yes
F(2) C(34) 1.379(5) . . yes
F(3) C(53) 1.366(4) . . yes
O(1) C(1) 1.452(4) . . yes
O(1) C(2) 1.348(3) . . yes
O(2) C(2) 1.208(4) . . yes
O(3) C(13) 1.423(4) . . yes
O(4) C(20) 1.453(4) . . yes
O(4) C(21) 1.344(4) . . yes
O(5) C(21) 1.208(4) . . yes
O(6) C(32) 1.417(4) . . yes
O(7) C(39) 1.440(3) . . yes
O(7) C(40) 1.344(3) . . yes
O(8) C(40) 1.205(4) . . yes
O(9) C(51) 1.421(4) . . yes
N(1) C(3) 1.475(4) . . yes
N(1) C(4) 1.274(4) . . yes
N(2) C(22) 1.467(4) . . yes
N(2) C(23) 1.270(4) . . yes
N(3) C(41) 1.472(4) . . yes
N(3) C(42) 1.269(4) . . yes
C(1) C(4) 1.511(4) . . yes
C(1) C(8) 1.537(4) . . yes
C(2) C(3) 1.520(4) . . yes
C(3) C(13) 1.548(4) . . yes
C(4) C(5) 1.500(4) . . yes
C(5) C(6) 1.542(4) . . yes
C(5) C(9) 1.561(4) . . yes
C(6) C(7) 1.550(5) . . yes
C(7) C(8) 1.545(5) . . yes
C(8) C(9) 1.579(4) . . yes
C(8) C(12) 1.509(4) . . yes
C(9) C(10) 1.526(4) . . yes
C(9) C(11) 1.528(4) . . yes
C(13) C(14) 1.502(4) . . yes
C(14) C(15) 1.387(4) . . yes
C(14) C(19) 1.389(5) . . yes
C(15) C(16) 1.376(5) . . yes
C(16) C(17) 1.378(5) . . yes
C(17) C(18) 1.387(5) . . yes
C(18) C(19) 1.390(5) . . yes
C(20) C(23) 1.508(4) . . yes
C(20) C(27) 1.539(4) . . yes
C(21) C(22) 1.517(4) . . yes
C(22) C(32) 1.535(4) . . yes
C(23) C(24) 1.491(4) . . yes
C(24) C(25) 1.535(5) . . yes
C(24) C(28) 1.558(5) . . yes
C(25) C(26) 1.548(5) . . yes
C(26) C(27) 1.537(5) . . yes
C(27) C(28) 1.566(4) . . yes
C(27) C(31) 1.526(4) . . yes
C(28) C(29) 1.529(5) . . yes
C(28) C(30) 1.534(4) . . yes
C(32) C(33) 1.518(4) . . yes
C(33) C(34) 1.370(5) . . yes
C(33) C(38) 1.388(5) . . yes
C(34) C(35) 1.391(5) . . yes
C(35) C(36) 1.381(8) . . yes
C(36) C(37) 1.359(7) . . yes
C(37) C(38) 1.381(6) . . yes
C(39) C(42) 1.517(4) . . yes
C(39) C(46) 1.557(4) . . yes
C(40) C(41) 1.528(4) . . yes
C(41) C(51) 1.531(4) . . yes
C(42) C(43) 1.491(4) . . yes
C(43) C(44) 1.541(5) . . yes
C(43) C(47) 1.549(4) . . yes
C(44) C(45) 1.554(5) . . yes
C(45) C(46) 1.541(4) . . yes
C(46) C(47) 1.572(4) . . yes
C(46) C(50) 1.504(4) . . yes
C(47) C(48) 1.523(5) . . yes
C(47) C(49) 1.532(4) . . yes
C(51) C(52) 1.506(4) . . yes
C(52) C(53) 1.391(4) . . yes
C(52) C(57) 1.393(4) . . yes
C(53) C(54) 1.379(4) . . yes
C(54) C(55) 1.378(5) . . yes
C(55) C(56) 1.382(5) . . yes
C(56) C(57) 1.382(4) . . yes

loop_
_geom_contact_atom_site_label_1
_geom_contact_atom_site_label_2
_geom_contact_distance
_geom_contact_site_symmetry_1
_geom_contact_site_symmetry_2
_geom_contact_publ_flag
F(1) F(2) 2.985(3) . 3_547 ?
F(1) C(44) 3.305(4) . 3_547 ?
F(1) C(5) 3.550(4) . 3_547 ?
F(3) C(56) 3.348(4) . 4_656 ?
F(3) C(55) 3.494(4) . 4_656 ?
F(3) C(24) 3.582(4) . 1_655 ?
F(3) C(29) 3.592(4) . 4_556 ?
O(1) C(17) 3.337(4) . 3_547 ?
O(1) C(18) 3.578(4) . 3_547 ?
O(2) C(50) 3.378(4) . 1_545 ?
O(2) C(44) 3.397(4) . 3_547 ?
O(2) C(45) 3.477(4) . 3_547 ?
O(2) C(18) 3.563(4) . 3_547 ?
O(2) C(36) 3.587(5) . 1_645 ?
O(3) N(1) 2.837(3) . 3_547 ?
O(3) C(19) 3.537(4) . 3_547 ?
O(4) C(55) 3.347(4) . . ?
O(4) C(25) 3.356(4) . 4_546 ?
O(4) C(56) 3.449(4) . . ?
O(5) C(25) 3.215(4) . 4_546 ?
O(5) C(26) 3.324(4) . 4_546 ?
O(5) C(16) 3.398(4) . 3_447 ?
O(5) C(56) 3.539(5) . . ?
O(6) N(3) 2.855(3) . . ?
O(7) C(37) 3.539(5) . 1_655 ?
O(7) C(10) 3.553(4) . 1_565 ?
O(7) C(36) 3.570(5) . 1_655 ?
O(8) C(54) 3.319(4) . 4_656 ?
O(8) C(55) 3.354(4) . 4_656 ?
O(8) C(12) 3.556(4) . 1_565 ?
O(9) N(2) 2.876(3) . 1_655 ?
N(1) C(13) 3.512(4) . 3_447 ?
N(2) C(51) 3.541(4) . 1_455 ?
N(3) C(32) 3.593(4) . . ?
C(1) C(17) 3.587(4) . 3_547 ?
C(11) C(56) 3.595(5) . . ?
C(18) C(48) 3.563(5) . 3_557 ?
C(24) C(53) 3.545(4) . 1_455 ?
C(24) C(52) 3.581(4) . 1_455 ?

loop_
_geom_torsion_atom_site_label_1
_geom_torsion_atom_site_label_2
_geom_torsion_atom_site_label_3
_geom_torsion_atom_site_label_4
_geom_torsion
_geom_torsion_site_symmetry_1
_geom_torsion_site_symmetry_2
_geom_torsion_site_symmetry_3
_geom_torsion_site_symmetry_4
_geom_torsion_publ_flag
F(1) C(15) C(14) C(13) 2.3(4) . . . . yes
F(1) C(15) C(14) C(19) 179.7(3) . . . . yes
F(1) C(15) C(16) C(17) -179.8(3) . . . . yes
F(2) C(34) C(33) C(32) -2.9(5) . . . . yes
F(2) C(34) C(33) C(38) 178.9(3) . . . . yes
F(2) C(34) C(35) C(36) 179.7(3) . . . . yes
F(3) C(53) C(52) C(51) -2.2(4) . . . . yes
F(3) C(53) C(52) C(57) 179.8(3) . . . . yes
F(3) C(53) C(54) C(55) 179.3(3) . . . . yes
O(1) C(1) C(4) N(1) 33.5(4) . . . . yes
O(1) C(1) C(4) C(5) -135.5(2) . . . . yes
O(1) C(1) C(8) C(7) -161.2(2) . . . . yes
O(1) C(1) C(8) C(9) 94.6(3) . . . . yes
O(1) C(1) C(8) C(12) -35.5(4) . . . . yes
O(1) C(2) C(3) N(1) 19.7(4) . . . . yes
O(1) C(2) C(3) C(13) -107.1(3) . . . . yes
O(2) C(2) O(1) C(1) -163.5(3) . . . . yes
O(2) C(2) C(3) N(1) -156.7(3) . . . . yes
O(2) C(2) C(3) C(13) 76.6(3) . . . . yes
O(3) C(13) C(3) N(1) -68.7(3) . . . . yes
O(3) C(13) C(3) C(2) 60.2(3) . . . . yes
O(3) C(13) C(14) C(15) -150.6(3) . . . . yes
O(3) C(13) C(14) C(19) 32.2(4) . . . . yes
O(4) C(20) C(23) N(2) 38.0(4) . . . . yes
O(4) C(20) C(23) C(24) -132.7(3) . . . . yes
O(4) C(20) C(27) C(26) -163.1(2) . . . . yes
O(4) C(20) C(27) C(28) 91.4(3) . . . . yes
O(4) C(20) C(27) C(31) -38.3(4) . . . . yes
O(4) C(21) C(22) N(2) 23.2(4) . . . . yes
O(4) C(21) C(22) C(32) -106.2(3) . . . . yes
O(5) C(21) O(4) C(20) -167.6(3) . . . . yes
O(5) C(21) C(22) N(2) -153.2(3) . . . . yes
O(5) C(21) C(22) C(32) 77.4(4) . . . . yes
O(6) C(32) C(22) N(2) -65.6(3) . . . . yes
O(6) C(32) C(22) C(21) 64.4(3) . . . . yes
O(6) C(32) C(33) C(34) -159.8(3) . . . . yes
O(6) C(32) C(33) C(38) 18.2(4) . . . . yes
O(7) C(39) C(42) N(3) 32.2(4) . . . . yes
O(7) C(39) C(42) C(43) -135.5(3) . . . . yes
O(7) C(39) C(46) C(45) -159.5(2) . . . . yes
O(7) C(39) C(46) C(47) 95.7(3) . . . . yes
O(7) C(39) C(46) C(50) -32.9(4) . . . . yes
O(7) C(40) C(41) N(3) 19.2(4) . . . . yes
O(7) C(40) C(41) C(51) -108.2(3) . . . . yes
O(8) C(40) O(7) C(39) -165.1(3) . . . . yes
O(8) C(40) C(41) N(3) -157.9(3) . . . . yes
O(8) C(40) C(41) C(51) 74.7(4) . . . . yes
O(9) C(51) C(41) N(3) -65.7(3) . . . . yes
O(9) C(51) C(41) C(40) 63.7(3) . . . . yes
O(9) C(51) C(52) C(53) -154.2(3) . . . . yes
O(9) C(51) C(52) C(57) 23.7(4) . . . . yes
N(1) C(3) C(13) C(14) 54.4(3) . . . . yes
N(1) C(4) C(1) C(8) 156.2(3) . . . . yes
N(1) C(4) C(5) C(6) 129.8(3) . . . . yes
N(1) C(4) C(5) C(9) -123.2(3) . . . . yes
N(2) C(22) C(32) C(33) 58.2(3) . . . . yes
N(2) C(23) C(20) C(27) 160.9(3) . . . . yes
N(2) C(23) C(24) C(25) 126.0(3) . . . . yes
N(2) C(23) C(24) C(28) -127.1(3) . . . . yes
N(3) C(41) C(51) C(52) 58.0(3) . . . . yes
N(3) C(42) C(39) C(46) 154.5(3) . . . . yes
N(3) C(42) C(43) C(44) 132.1(3) . . . . yes
N(3) C(42) C(43) C(47) -120.9(3) . . . . yes
C(1) O(1) C(2) C(3) 20.1(4) . . . . yes
C(1) C(4) N(1) C(3) 5.0(4) . . . . yes
C(1) C(4) C(5) C(6) -61.7(3) . . . . yes
C(1) C(4) C(5) C(9) 45.3(3) . . . . yes
C(1) C(8) C(7) C(6) -68.5(3) . . . . yes
C(1) C(8) C(9) C(5) 50.2(3) . . . . yes
C(1) C(8) C(9) C(10) -67.9(3) . . . . yes
C(1) C(8) C(9) C(11) 167.2(3) . . . . yes
C(2) O(1) C(1) C(4) -44.5(3) . . . . yes
C(2) O(1) C(1) C(8) -159.7(2) . . . . yes
C(2) C(3) N(1) C(4) -31.8(4) . . . . yes
C(2) C(3) C(13) C(14) -176.7(2) . . . . yes
C(3) N(1) C(4) C(5) 171.5(3) . . . . yes
C(3) C(13) C(14) C(15) 89.2(3) . . . . yes
C(3) C(13) C(14) C(19) -88.0(3) . . . . yes
C(4) N(1) C(3) C(13) 94.7(3) . . . . yes
C(4) C(1) C(8) C(7) 79.7(3) . . . . yes
C(4) C(1) C(8) C(9) -24.5(3) . . . . yes
C(4) C(1) C(8) C(12) -154.6(3) . . . . yes
C(4) C(5) C(6) C(7) 71.4(3) . . . . yes
C(4) C(5) C(9) C(8) -56.9(3) . . . . yes
C(4) C(5) C(9) C(10) 61.5(3) . . . . yes
C(4) C(5) C(9) C(11) -175.4(3) . . . . yes
C(5) C(4) C(1) C(8) -12.8(3) . . . . yes
C(5) C(6) C(7) C(8) -3.6(3) . . . . yes
C(5) C(9) C(8) C(7) -54.7(3) . . . . yes
C(5) C(9) C(8) C(12) 179.0(3) . . . . yes
C(6) C(5) C(9) C(8) 53.4(3) . . . . yes
C(6) C(5) C(9) C(10) 171.8(3) . . . . yes
C(6) C(5) C(9) C(11) -65.0(3) . . . . yes
C(6) C(7) C(8) C(9) 37.4(3) . . . . yes
C(6) C(7) C(8) C(12) 165.4(3) . . . . yes
C(7) C(6) C(5) C(9) -32.2(3) . . . . yes
C(7) C(8) C(9) C(10) -172.8(3) . . . . yes
C(7) C(8) C(9) C(11) 62.3(3) . . . . yes
C(10) C(9) C(8) C(12) 61.0(4) . . . . yes
C(11) C(9) C(8) C(12) -64.0(4) . . . . yes
C(13) C(14) C(15) C(16) -179.5(3) . . . . yes
C(13) C(14) C(19) C(18) 177.4(3) . . . . yes
C(14) C(15) C(16) C(17) 2.0(5) . . . . yes
C(14) C(19) C(18) C(17) 2.0(5) . . . . yes
C(15) C(14) C(19) C(18) 0.0(5) . . . . yes
C(15) C(16) C(17) C(18) 0.1(5) . . . . yes
C(16) C(15) C(14) C(19) -2.1(5) . . . . yes
C(16) C(17) C(18) C(19) -2.0(5) . . . . yes
C(20) O(4) C(21) C(22) 15.9(4) . . . . yes
C(20) C(23) N(2) C(22) 0.1(4) . . . . yes
C(20) C(23) C(24) C(25) -63.6(3) . . . . yes
C(20) C(23) C(24) C(28) 43.3(3) . . . . yes
C(20) C(27) C(26) C(25) -70.0(3) . . . . yes
C(20) C(27) C(28) C(24) 51.3(3) . . . . yes
C(20) C(27) C(28) C(29) -66.3(3) . . . . yes
C(20) C(27) C(28) C(30) 168.6(3) . . . . yes
C(21) O(4) C(20) C(23) -43.7(3) . . . . yes
C(21) O(4) C(20) C(27) -158.1(3) . . . . yes
C(21) C(22) N(2) C(23) -30.7(4) . . . . yes
C(21) C(22) C(32) C(33) -171.8(3) . . . . yes
C(22) N(2) C(23) C(24) 168.8(3) . . . . yes
C(22) C(32) C(33) C(34) 78.6(4) . . . . yes
C(22) C(32) C(33) C(38) -103.3(3) . . . . yes
C(23) N(2) C(22) C(32) 96.9(3) . . . . yes
C(23) C(20) C(27) C(26) 78.3(3) . . . . yes
C(23) C(20) C(27) C(28) -27.1(3) . . . . yes
C(23) C(20) C(27) C(31) -156.8(3) . . . . yes
C(23) C(24) C(25) C(26) 70.6(3) . . . . yes
C(23) C(24) C(28) C(27) -56.4(3) . . . . yes
C(23) C(24) C(28) C(29) 62.8(3) . . . . yes
C(23) C(24) C(28) C(30) -174.3(3) . . . . yes
C(24) C(23) C(20) C(27) -9.9(3) . . . . yes
C(24) C(25) C(26) C(27) -2.0(3) . . . . yes
C(24) C(28) C(27) C(26) -55.1(3) . . . . yes
C(24) C(28) C(27) C(31) -179.9(3) . . . . yes
C(25) C(24) C(28) C(27) 54.4(3) . . . . yes
C(25) C(24) C(28) C(29) 173.6(3) . . . . yes
C(25) C(24) C(28) C(30) -63.5(3) . . . . yes
C(25) C(26) C(27) C(28) 36.8(3) . . . . yes
C(25) C(26) C(27) C(31) 163.8(3) . . . . yes
C(26) C(25) C(24) C(28) -33.8(3) . . . . yes
C(26) C(27) C(28) C(29) -172.7(3) . . . . yes
C(26) C(27) C(28) C(30) 62.2(3) . . . . yes
C(29) C(28) C(27) C(31) 62.5(4) . . . . yes
C(30) C(28) C(27) C(31) -62.5(4) . . . . yes
C(32) C(33) C(34) C(35) 175.5(3) . . . . yes
C(32) C(33) C(38) C(37) -176.5(3) . . . . yes
C(33) C(34) C(35) C(36) 1.2(6) . . . . yes
C(33) C(38) C(37) C(36) 0.8(6) . . . . yes
C(34) C(33) C(38) C(37) 1.6(5) . . . . yes
C(34) C(35) C(36) C(37) 1.4(6) . . . . yes
C(35) C(34) C(33) C(38) -2.7(5) . . . . yes
C(35) C(36) C(37) C(38) -2.3(7) . . . . yes
C(39) O(7) C(40) C(41) 17.7(4) . . . . yes
C(39) C(42) N(3) C(41) 3.9(4) . . . . yes
C(39) C(42) C(43) C(44) -60.8(3) . . . . yes
C(39) C(42) C(43) C(47) 46.2(3) . . . . yes
C(39) C(46) C(45) C(44) -68.0(3) . . . . yes
C(39) C(46) C(47) C(43) 50.6(3) . . . . yes
C(39) C(46) C(47) C(48) -68.1(3) . . . . yes
C(39) C(46) C(47) C(49) 168.0(3) . . . . yes
C(40) O(7) C(39) C(42) -41.5(3) . . . . yes
C(40) O(7) C(39) C(46) -156.2(2) . . . . yes
C(40) C(41) N(3) C(42) -29.6(4) . . . . yes
C(40) C(41) C(51) C(52) -172.6(2) . . . . yes
C(41) N(3) C(42) C(43) 168.9(3) . . . . yes
C(41) C(51) C(52) C(53) 84.9(3) . . . . yes
C(41) C(51) C(52) C(57) -97.3(3) . . . . yes
C(42) N(3) C(41) C(51) 96.9(3) . . . . yes
C(42) C(39) C(46) C(45) 80.5(3) . . . . yes
C(42) C(39) C(46) C(47) -24.3(3) . . . . yes
C(42) C(39) C(46) C(50) -152.9(3) . . . . yes
C(42) C(43) C(44) C(45) 72.1(3) . . . . yes
C(42) C(43) C(47) C(46) -58.0(3) . . . . yes
C(42) C(43) C(47) C(48) 59.9(3) . . . . yes
C(42) C(43) C(47) C(49) -176.1(3) . . . . yes
C(43) C(42) C(39) C(46) -13.3(3) . . . . yes
C(43) C(44) C(45) C(46) -4.3(3) . . . . yes
C(43) C(47) C(46) C(45) -55.4(3) . . . . yes
C(43) C(47) C(46) C(50) 178.4(3) . . . . yes
C(44) C(43) C(47) C(46) 53.1(3) . . . . yes
C(44) C(43) C(47) C(48) 171.0(3) . . . . yes
C(44) C(43) C(47) C(49) -64.9(3) . . . . yes
C(44) C(45) C(46) C(47) 38.0(3) . . . . yes
C(44) C(45) C(46) C(50) 165.3(3) . . . . yes
C(45) C(44) C(43) C(47) -31.6(3) . . . . yes
C(45) C(46) C(47) C(48) -174.1(3) . . . . yes
C(45) C(46) C(47) C(49) 62.0(3) . . . . yes
C(48) C(47) C(46) C(50) 59.7(3) . . . . yes
C(49) C(47) C(46) C(50) -64.3(4) . . . . yes
C(51) C(52) C(53) C(54) 175.4(3) . . . . yes
C(51) C(52) C(57) C(56) -176.5(3) . . . . yes
C(52) C(53) C(54) C(55) 1.7(5) . . . . yes
C(52) C(57) C(56) C(55) 0.5(5) . . . . yes
C(53) C(52) C(57) C(56) 1.4(5) . . . . yes
C(53) C(54) C(55) C(56) 0.4(5) . . . . yes
C(54) C(53) C(52) C(57) -2.6(5) . . . . yes
C(54) C(55) C(56) C(57) -1.5(6) . . . . yes
C(54) C(55) C(56) C(57) -1.5(6) . . . . yes
